data_4316349
loop_
_publ_author_name
'May Nyman'
'Mark A. Rodriguez'
'Charles F. Campana'

_publ_contact_author_address
; 
PO Box 5800
Sandia National Laboratories
Albuquerque, New Mexico  87185  USA
;
_publ_contact_author_email mdnyman@sandia.gov
_publ_contact_author_fax 1-505-844-9781
_publ_contact_author_name 'May Nyman'
_publ_contact_author_phone 1-505-284-4484
_publ_section_title
;
 Self-Assembly of Alkali-Uranyl-Peroxide Clusters
;
_journal_name_full 'Inorganic Chemistry'
_journal_page_first 7748
_journal_page_last 7755
_journal_paper_doi 10.1021/ic1005192
_journal_volume 49
_journal_year 2010
_chemical_formula_moiety '3(O6 U), 12(O8 U), 12(Cs O3), O9, 44(O), 48(Li0.13), 36(Li) '
_chemical_formula_sum 'Cs12 Li42 O203 U15'
_chemical_formula_weight 8704.61
_chemical_name_systematic
; 
 ? 
;
_space_group_IT_number 221
_symmetry_cell_setting cubic
_symmetry_space_group_name_Hall '-P 4 2 3'
_symmetry_space_group_name_H-M 'P m -3 m'
_atom_sites_solution_hydrogens none
_atom_sites_solution_primary direct
_atom_sites_solution_secondary difmap
_audit_creation_method SHELXL-97
_cell_angle_alpha 90.00
_cell_angle_beta 90.00
_cell_angle_gamma 90.00
_cell_formula_units_Z 1
_cell_length_a 17.541(2)
_cell_length_b 17.541(2)
_cell_length_c 17.541(2)
_cell_measurement_reflns_used 200
_cell_measurement_temperature 188(2)
_cell_measurement_theta_max 26.38
_cell_measurement_theta_min 4.1
_cell_volume 5397.1(11)
_computing_structure_refinement 'SHELXL-97 (Sheldrick, 1997)'
_computing_structure_solution 'SHELXS-97 (Sheldrick, 1990)'
_diffrn_ambient_temperature 188(2)
_diffrn_detector_area_resol_mean 0
_diffrn_measured_fraction_theta_full 1.000
_diffrn_measured_fraction_theta_max 1.000
_diffrn_measurement_device_type 'Bruker CCD area detector'
_diffrn_measurement_method 'omega and phi scans'
_diffrn_radiation_monochromator graphite
_diffrn_radiation_source 'fine-focus sealed tube'
_diffrn_radiation_type MoK\a
_diffrn_radiation_wavelength 0.71073
_diffrn_reflns_av_R_equivalents 0.0467
_diffrn_reflns_av_sigmaI/netI 0.0105
_diffrn_reflns_limit_h_max 21
_diffrn_reflns_limit_h_min -21
_diffrn_reflns_limit_k_max 21
_diffrn_reflns_limit_k_min -21
_diffrn_reflns_limit_l_max 21
_diffrn_reflns_limit_l_min -21
_diffrn_reflns_number 42971
_diffrn_reflns_theta_full 26.38
_diffrn_reflns_theta_max 26.38
_diffrn_reflns_theta_min 1.16
_diffrn_standards_decay_% 0
_diffrn_standards_interval_count 0
_diffrn_standards_interval_time 0
_diffrn_standards_number 0
_exptl_absorpt_coefficient_mu 13.317
_exptl_absorpt_correction_T_max 0.4558
_exptl_absorpt_correction_T_min 0.2400
_exptl_absorpt_correction_type empirical
_exptl_absorpt_process_details SADABS
_exptl_crystal_colour yellow
_exptl_crystal_density_diffrn 2.677
_exptl_crystal_density_method 'not measured'
_exptl_crystal_description irregular
_exptl_crystal_F_000 3789
_exptl_crystal_size_max 0.15
_exptl_crystal_size_mid 0.12
_exptl_crystal_size_min 0.08
_refine_diff_density_max 7.258
_refine_diff_density_min -5.856
_refine_diff_density_rms 0.642
_refine_ls_extinction_method none
_refine_ls_goodness_of_fit_ref 1.264
_refine_ls_hydrogen_treatment none
_refine_ls_matrix_type full
_refine_ls_number_parameters 79
_refine_ls_number_reflns 1160
_refine_ls_number_restraints 0
_refine_ls_restrained_S_all 1.264
_refine_ls_R_factor_all 0.1003
_refine_ls_R_factor_gt 0.0933
_refine_ls_shift/su_max 0.172
_refine_ls_shift/su_mean 0.010
_refine_ls_structure_factor_coef Fsqd
_refine_ls_weighting_details 'calc w=1/[\s^2^(Fo^2^)+(0.2000P)^2^+143.5914P] where P=(Fo^2^+2Fc^2^)/3'
_refine_ls_weighting_scheme calc
_refine_ls_wR_factor_gt 0.2970
_refine_ls_wR_factor_ref 0.3066
_reflns_number_gt 1088
_reflns_number_total 1160
_reflns_threshold_expression >2sigma(I)
_cod_data_source_file ic1005192_si_003.cif
_cod_data_source_block 10mr042s
_cod_database_code 4316349

loop_
_symmetry_equiv_pos_as_xyz
'x, y, z'
'x, -y, -z'
'-x, -y, z'
'-x, y, -z'
'-y, x, z'
'y, x, -z'
'y, -x, z'
'-y, -x, -z'
'y, z, x'
'-y, -z, x'
'y, -z, -x'
'-y, z, -x'
'-z, y, x'
'-z, -y, -x'
'z, -y, x'
'z, y, -x'
'z, x, y'
'-z, x, -y'
'-z, -x, y'
'z, -x, -y'
'-x, -z, -y'
'-x, z, y'
'x, -z, y'
'x, z, -y'
'-x, -y, -z'
'-x, y, z'
'x, y, -z'
'x, -y, z'
'y, -x, -z'
'-y, -x, z'
'-y, x, -z'
'y, x, z'
'-y, -z, -x'
'y, z, -x'
'-y, z, x'
'y, -z, x'
'z, -y, -x'
'z, y, x'
'-z, y, -x'
'-z, -y, x'
'-z, -x, -y'
'z, -x, y'
'z, x, -y'
'-z, x, y'
'x, z, y'
'x, -z, -y'
'-x, z, -y'
'-x, -z, y'

loop_
_atom_site_label
_atom_site_type_symbol
_atom_site_fract_x
_atom_site_fract_y
_atom_site_fract_z
_atom_site_U_iso_or_equiv
_atom_site_adp_type
_atom_site_occupancy
_atom_site_symmetry_multiplicity
_atom_site_calc_flag
_atom_site_refinement_flags
_atom_site_disorder_assembly
_atom_site_disorder_group
U1 U 0.20123(4) 0.20123(4) 0.5000 0.0356(7) Uani 1 4 d S . .
O1 O 0.1259(9) 0.2763(10) 0.5000 0.052(6) Uani 1 2 d S . .
O2 O 0.1871(9) 0.1871(9) 0.3674(14) 0.053(6) Uani 1 2 d S . .
O3 O 0.2889(6) 0.2889(6) 0.4581(8) 0.024(3) Uani 1 2 d S . .
O4 O 0.1327(9) 0.1327(9) 0.4094(17) 0.063(7) Uani 1 2 d S . .
U2 U 0.5000 0.0000 0.5000 0.0121(6) Uani 1 16 d S . .
O5 O 0.5000 0.1045(18) 0.5000 0.039(8) Uani 1 8 d S . .
O6 O 0.5000 0.0000 0.382(5) 0.07(2) Uiso 0.50 4 d SP . .
O7 O 0.593(5) 0.0000 0.407(5) 0.12(3) Uiso 0.50 4 d SP . .
Cs1 Cs 0.1230(4) 0.3555(3) 0.3555(3) 0.092(2) Uani 0.50 2 d SP . .
Li1 Li 0.5000 0.218(4) 0.5000 0.023(14) Uani 1 8 d S . .
Li2 Li 0.270(4) 0.0000 0.5000 0.040(14) Uani 1 4 d S . .
OW1 O 0.2177(11) 0.0000 0.4015(14) 0.046(5) Uani 1 2 d S . .
OW2 O 0.2191(10) 0.4151(7) 0.4151(7) 0.034(4) Uani 1 2 d S . .
OW3 O 0.290(3) 0.440(2) 0.440(2) 0.072(14) Uiso 0.50 2 d SP . .
Li3 Li 0.096(5) 0.096(5) 0.252(3) 0.11(4) Uani 1 2 d S . .
OW4 O 0.224(5) 0.0000 0.224(5) 0.24(5) Uiso 1 4 d S . .
OW5 O 0.0000 0.0000 0.454(7) 0.15(4) Uiso 1 8 d S . .
OW6 O 0.0000 0.0000 0.5000 0.10(4) Uiso 1 16 d S . .
OW7 O 0.4162(5) 0.4162(5) 0.4162(5) 0.000(3) Uiso 1 6 d S . .

loop_
_atom_site_aniso_label
_atom_site_aniso_U_11
_atom_site_aniso_U_22
_atom_site_aniso_U_33
_atom_site_aniso_U_23
_atom_site_aniso_U_13
_atom_site_aniso_U_12
U1 0.0123(6) 0.0123(6) 0.0823(12) 0.000 0.000 0.0022(3)
O1 0.010(7) 0.027(9) 0.118(19) 0.000 0.000 0.002(6)
O2 0.039(6) 0.039(6) 0.083(16) -0.019(8) -0.019(8) 0.009(8)
O3 0.027(5) 0.027(5) 0.019(8) -0.001(4) -0.001(4) 0.004(6)
O4 0.030(6) 0.030(6) 0.13(2) -0.026(9) -0.026(9) 0.011(8)
U2 0.0144(7) 0.0075(9) 0.0144(7) 0.000 0.000 0.000
O5 0.053(13) 0.013(14) 0.053(13) 0.000 0.000 0.000
Cs1 0.077(4) 0.100(3) 0.100(3) 0.019(3) 0.018(2) 0.018(2)
Li1 0.03(2) 0.01(3) 0.03(2) 0.000 0.000 0.000
Li2 0.03(3) 0.03(3) 0.06(4) 0.000 0.000 0.000
OW1 0.038(9) 0.014(7) 0.085(15) 0.000 0.002(9) 0.000
OW2 0.042(9) 0.030(5) 0.030(5) 0.000(7) 0.003(5) 0.003(5)
Li3 0.15(5) 0.15(5) 0.04(3) -0.05(3) -0.05(3) 0.11(6)

loop_
_atom_type_symbol
_atom_type_description
_atom_type_scat_dispersion_real
_atom_type_scat_dispersion_imag
_atom_type_scat_source
Cs Cs -0.3680 2.1190 'International Tables Vol C Tables 4.2.6.8 and 6.1.1.4'
Li Li 0.0000 0.0000 'International Tables Vol C Tables 4.2.6.8 and 6.1.1.4'
O O 0.0110 0.0060 'International Tables Vol C Tables 4.2.6.8 and 6.1.1.4'
U U -9.6770 9.6650 'International Tables Vol C Tables 4.2.6.8 and 6.1.1.4'

loop_
_geom_angle_atom_site_label_1
_geom_angle_atom_site_label_2
_geom_angle_atom_site_label_3
_geom_angle
_geom_angle_site_symmetry_1
_geom_angle_site_symmetry_3
_geom_angle_publ_flag
O1 U1 O1 179.8(10) . 6_556 ?
O1 U1 O3 90.1(5) . . ?
O1 U1 O3 90.1(5) 6_556 . ?
O1 U1 O3 90.1(5) . 27_556 ?
O1 U1 O3 90.1(5) 6_556 27_556 ?
O3 U1 O3 37.3(7) . 27_556 ?
O1 U1 O4 89.9(4) . . ?
O1 U1 O4 89.9(4) 6_556 . ?
O3 U1 O4 118.3(8) . . ?
O3 U1 O4 155.6(8) 27_556 . ?
O1 U1 O4 89.9(4) . 27_556 ?
O1 U1 O4 89.9(4) 6_556 27_556 ?
O3 U1 O4 155.6(8) . 27_556 ?
O3 U1 O4 118.3(8) 27_556 27_556 ?
O4 U1 O4 86.1(14) . 27_556 ?
O1 U1 O2 89.98(8) . . ?
O1 U1 O2 89.99(8) 6_556 . ?
O3 U1 O2 79.9(7) . . ?
O3 U1 O2 117.2(7) 27_556 . ?
O4 U1 O2 38.4(9) . . ?
O4 U1 O2 124.5(9) 27_556 . ?
O1 U1 O2 89.98(8) . 27_556 ?
O1 U1 O2 89.99(8) 6_556 27_556 ?
O3 U1 O2 117.2(7) . 27_556 ?
O3 U1 O2 79.9(7) 27_556 27_556 ?
O4 U1 O2 124.5(9) . 27_556 ?
O4 U1 O2 38.4(9) 27_556 27_556 ?
O2 U1 O2 162.9(11) . 27_556 ?
O1 U1 Li2 153.8(11) . . ?
O1 U1 Li2 25.9(11) 6_556 . ?
O3 U1 Li2 114.6(9) . . ?
O3 U1 Li2 114.6(9) 27_556 . ?
O4 U1 Li2 71.3(7) . . ?
O4 U1 Li2 71.3(7) 27_556 . ?
O2 U1 Li2 86.3(3) . . ?
O2 U1 Li2 86.3(3) 27_556 . ?
O1 U1 Li2 25.9(11) . 5 ?
O1 U1 Li2 153.9(11) 6_556 5 ?
O3 U1 Li2 114.6(9) . 5 ?
O3 U1 Li2 114.6(9) 27_556 5 ?
O4 U1 Li2 71.3(7) . 5 ?
O4 U1 Li2 71.3(7) 27_556 5 ?
O2 U1 Li2 86.3(3) . 5 ?
O2 U1 Li2 86.2(3) 27_556 5 ?
Li2 U1 Li2 127.9(18) . 5 ?
O1 U1 Cs1 43.2(2) . . ?
O1 U1 Cs1 136.9(2) 6_556 . ?
O3 U1 Cs1 64.5(2) . . ?
O3 U1 Cs1 88.8(3) 27_556 . ?
O4 U1 Cs1 74.7(5) . . ?
O4 U1 Cs1 127.7(3) 27_556 . ?
O2 U1 Cs1 53.2(3) . . ?
O2 U1 Cs1 132.02(15) 27_556 . ?
Li2 U1 Cs1 139.48(18) . . ?
Li2 U1 Cs1 56.6(6) 5 . ?
O1 U1 Cs1 43.2(2) . 27_556 ?
O1 U1 Cs1 136.9(2) 6_556 27_556 ?
O3 U1 Cs1 88.8(3) . 27_556 ?
O3 U1 Cs1 64.5(2) 27_556 27_556 ?
O4 U1 Cs1 127.7(3) . 27_556 ?
O4 U1 Cs1 74.7(5) 27_556 27_556 ?
O2 U1 Cs1 132.01(15) . 27_556 ?
O2 U1 Cs1 53.2(3) 27_556 27_556 ?
Li2 U1 Cs1 139.48(19) . 27_556 ?
Li2 U1 Cs1 56.6(6) 5 27_556 ?
Cs1 U1 Cs1 79.7(2) . 27_556 ?
U1 O1 Li2 132.5(19) . 5 ?
O4 O2 U1 70.0(13) . . ?
O3 O3 U1 71.3(4) 27_556 . ?
O2 O4 U1 71.7(11) . . ?
O5 U2 O5 180.0 25_656 . ?
O5 U2 O6 90.001(5) 25_656 . ?
O5 U2 O6 90.000(4) . . ?
O5 U2 O6 89.999(4) 25_656 25_656 ?
O5 U2 O6 90.000(4) . 25_656 ?
O6 U2 O6 180.000(6) . 25_656 ?
O5 U2 O6 90.000(8) 25_656 37_556 ?
O5 U2 O6 90.000(2) . 37_556 ?
O6 U2 O6 90.001(7) . 37_556 ?
O6 U2 O6 90.0 25_656 37_556 ?
O5 U2 O6 90.000(2) 25_656 13_655 ?
O5 U2 O6 90.000(9) . 13_655 ?
O6 U2 O6 90.0 . 13_655 ?
O6 U2 O6 89.999(1) 25_656 13_655 ?
O6 U2 O6 179.998(1) 37_556 13_655 ?
O5 U2 O7 89.999(1) 25_656 2_556 ?
O5 U2 O7 90.000(14) . 2_556 ?
O6 U2 O7 134.98(3) . 2_556 ?
O6 U2 O7 45.02(3) 25_656 2_556 ?
O6 U2 O7 135.02(3) 37_556 2_556 ?
O6 U2 O7 44.98(3) 13_655 2_556 ?
O5 U2 O7 89.999(1) 25_656 25_656 ?
O5 U2 O7 90.000(1) . 25_656 ?
O6 U2 O7 134.98(3) . 25_656 ?
O6 U2 O7 45.02(3) 25_656 25_656 ?
O6 U2 O7 44.98(3) 37_556 25_656 ?
O6 U2 O7 135.02(3) 13_655 25_656 ?
O7 U2 O7 90.04(6) 2_556 25_656 ?
O5 U2 O7 90.001(1) 25_656 . ?
O5 U2 O7 90.000(1) . . ?
O6 U2 O7 45.02(3) . . ?
O6 U2 O7 134.98(3) 25_656 . ?
O6 U2 O7 135.02(3) 37_556 . ?
O6 U2 O7 44.98(3) 13_655 . ?
O7 U2 O7 89.96(6) 2_556 . ?
O7 U2 O7 179.998(8) 25_656 . ?
O5 U2 O7 90.001(13) 25_656 26_655 ?
O5 U2 O7 90.000(1) . 26_655 ?
O6 U2 O7 45.02(3) . 26_655 ?
O6 U2 O7 134.98(3) 25_656 26_655 ?
O6 U2 O7 44.98(3) 37_556 26_655 ?
O6 U2 O7 135.02(3) 13_655 26_655 ?
O7 U2 O7 179.999(8) 2_556 26_655 ?
O7 U2 O7 89.96(6) 25_656 26_655 ?
O7 U2 O7 90.04(6) . 26_655 ?
U2 O5 Li1 180.000(8) . . ?
O7 O6 O7 151(9) . 26_655 ?
O7 O6 Li2 105(4) . 13_655 ?
O7 O6 Li2 105(4) 26_655 13_655 ?
O7 O6 U2 75(4) . . ?
O7 O6 U2 75(4) 26_655 . ?
Li2 O6 U2 180.000(3) 13_655 . ?
O6 O7 O6 119(9) 13_655 . ?
O6 O7 U2 60(4) 13_655 . ?
O6 O7 U2 60(4) . . ?
O6 O7 Cs1 104.8(13) 13_655 30_655 ?
O6 O7 Cs1 104.8(13) . 30_655 ?
U2 O7 Cs1 120(2) . 30_655 ?
O6 O7 Cs1 104.8(13) 13_655 5_655 ?
O6 O7 Cs1 104.8(13) . 5_655 ?
U2 O7 Cs1 120(2) . 5_655 ?
Cs1 O7 Cs1 119(5) 30_655 5_655 ?
OW2 Cs1 O7 108(2) . 30_565 ?
OW2 Cs1 Li2 108.2(5) . 5 ?
O7 Cs1 Li2 52.2(9) 30_565 5 ?
OW2 Cs1 Li2 108.2(5) . 9 ?
O7 Cs1 Li2 52.2(9) 30_565 9 ?
Li2 Cs1 Li2 102.6(12) 5 9 ?
OW2 Cs1 U1 76.06(16) . . ?
O7 Cs1 U1 108.4(4) 30_565 . ?
Li2 Cs1 U1 58.7(6) 5 . ?
Li2 Cs1 U1 160.6(8) 9 . ?
OW2 Cs1 U1 76.05(17) . 9 ?
O7 Cs1 U1 108.4(4) 30_565 9 ?
Li2 Cs1 U1 160.6(8) 5 9 ?
Li2 Cs1 U1 58.7(6) 9 9 ?
U1 Cs1 U1 139.19(19) . 9 ?
OW3 Li1 OW3 65(2) 31_656 6_556 ?
OW3 Li1 OW3 65(2) 31_656 5_655 ?
OW3 Li1 OW3 99(4) 6_556 5_655 ?
OW3 Li1 OW3 99(4) 31_656 32 ?
OW3 Li1 OW3 65(2) 6_556 32 ?
OW3 Li1 OW3 65(2) 5_655 32 ?
OW3 Li1 O5 130(2) 31_656 . ?
OW3 Li1 O5 130(2) 6_556 . ?
OW3 Li1 O5 130(2) 5_655 . ?
OW3 Li1 O5 130(2) 32 . ?
OW3 Li1 OW2 39.7(17) 31_656 31_656 ?
OW3 Li1 OW2 89.6(12) 6_556 31_656 ?
OW3 Li1 OW2 89.6(12) 5_655 31_656 ?
OW3 Li1 OW2 139(4) 32 31_656 ?
O5 Li1 OW2 90.6(19) . 31_656 ?
OW3 Li1 OW2 89.6(12) 31_656 6_556 ?
OW3 Li1 OW2 39.7(17) 6_556 6_556 ?
OW3 Li1 OW2 139(4) 5_655 6_556 ?
OW3 Li1 OW2 89.6(12) 32 6_556 ?
O5 Li1 OW2 90.6(19) . 6_556 ?
OW2 Li1 OW2 90.02(7) 31_656 6_556 ?
OW3 Li1 OW2 139(4) 31_656 32 ?
OW3 Li1 OW2 89.6(12) 6_556 32 ?
OW3 Li1 OW2 89.6(12) 5_655 32 ?
OW3 Li1 OW2 39.7(17) 32 32 ?
O5 Li1 OW2 90.6(19) . 32 ?
OW2 Li1 OW2 179(4) 31_656 32 ?
OW2 Li1 OW2 89.97(7) 6_556 32 ?
OW3 Li1 OW2 89.6(12) 31_656 5_655 ?
OW3 Li1 OW2 139(4) 6_556 5_655 ?
OW3 Li1 OW2 39.7(17) 5_655 5_655 ?
OW3 Li1 OW2 89.6(12) 32 5_655 ?
O5 Li1 OW2 90.6(19) . 5_655 ?
OW2 Li1 OW2 89.97(7) 31_656 5_655 ?
OW2 Li1 OW2 179(4) 6_556 5_655 ?
OW2 Li1 OW2 90.02(7) 32 5_655 ?
OW1 Li2 OW1 124(3) 2_556 . ?
OW1 Li2 O6 118.2(17) 2_556 37_556 ?
OW1 Li2 O6 118.2(17) . 37_556 ?
OW1 Li2 O1 91.3(8) 2_556 6_556 ?
OW1 Li2 O1 91.3(8) . 6_556 ?
O6 Li2 O1 87.3(17) 37_556 6_556 ?
OW1 Li2 O1 91.3(8) 2_556 29_556 ?
OW1 Li2 O1 91.3(8) . 29_556 ?
O6 Li2 O1 87.3(17) 37_556 29_556 ?
O1 Li2 O1 175(3) 6_556 29_556 ?
OW1 Li2 Cs1 65.2(7) 2_556 6_556 ?
OW1 Li2 Cs1 143.68(18) . 6_556 ?
O6 Li2 Cs1 65.8(9) 37_556 6_556 ?
O1 Li2 Cs1 52.4(6) 6_556 6_556 ?
O1 Li2 Cs1 124.9(13) 29_556 6_556 ?
OW1 Li2 Cs1 65.2(7) 2_556 29_556 ?
OW1 Li2 Cs1 143.68(18) . 29_556 ?
O6 Li2 Cs1 65.8(9) 37_556 29_556 ?
O1 Li2 Cs1 124.9(13) 6_556 29_556 ?
O1 Li2 Cs1 52.4(6) 29_556 29_556 ?
Cs1 Li2 Cs1 72.5(6) 6_556 29_556 ?
OW1 Li2 Cs1 143.68(18) 2_556 7 ?
OW1 Li2 Cs1 65.2(7) . 7 ?
O6 Li2 Cs1 65.8(9) 37_556 7 ?
O1 Li2 Cs1 124.9(13) 6_556 7 ?
O1 Li2 Cs1 52.4(6) 29_556 7 ?
Cs1 Li2 Cs1 131.7(18) 6_556 7 ?
Cs1 Li2 Cs1 88.0(8) 29_556 7 ?
OW1 Li2 Cs1 143.68(18) 2_556 32 ?
OW1 Li2 Cs1 65.2(7) . 32 ?
O6 Li2 Cs1 65.8(9) 37_556 32 ?
O1 Li2 Cs1 52.4(6) 6_556 32 ?
O1 Li2 Cs1 124.9(13) 29_556 32 ?
Cs1 Li2 Cs1 88.0(8) 6_556 32 ?
Cs1 Li2 Cs1 131.7(18) 29_556 32 ?
Cs1 Li2 Cs1 72.5(6) 7 32 ?
OW1 Li2 U1 81.2(9) 2_556 . ?
OW1 Li2 U1 81.2(9) . . ?
O6 Li2 U1 109.0(9) 37_556 . ?
O1 Li2 U1 21.6(9) 6_556 . ?
O1 Li2 U1 164(3) 29_556 . ?
Cs1 Li2 U1 64.78(9) 6_556 . ?
Cs1 Li2 U1 133.8(2) 29_556 . ?
Cs1 Li2 U1 133.8(2) 7 . ?
Cs1 Li2 U1 64.78(9) 32 . ?
OW1 Li2 U1 81.2(9) 2_556 2_556 ?
OW1 Li2 U1 81.2(9) . 2_556 ?
O6 Li2 U1 109.0(9) 37_556 2_556 ?
O1 Li2 U1 164(3) 6_556 2_556 ?
O1 Li2 U1 21.6(9) 29_556 2_556 ?
Cs1 Li2 U1 133.8(2) 6_556 2_556 ?
Cs1 Li2 U1 64.78(9) 29_556 2_556 ?
Cs1 Li2 U1 64.78(9) 7 2_556 ?
Cs1 Li2 U1 133.8(2) 32 2_556 ?
U1 Li2 U1 142.0(18) . 2_556 ?
OW3 OW2 Li1 64(3) . 29_566 ?
OW3 OW2 Cs1 165(3) . . ?
Li1 OW2 Cs1 131(2) 29_566 . ?
OW2 OW3 Li1 76(3) . 29_566 ?
Li3 Li3 Li3 89.999(1) 28 26 ?
OW6 OW5 OW5 0.000(8) . 25_556 ?
OW5 OW6 OW5 180.000(18) 25_556 . ?

loop_
_geom_bond_atom_site_label_1
_geom_bond_atom_site_label_2
_geom_bond_distance
_geom_bond_site_symmetry_2
_geom_bond_publ_flag
U1 O1 1.865(17) . ?
U1 O1 1.865(17) 6_556 ?
U1 O3 2.296(15) . ?
U1 O3 2.296(15) 27_556 ?
U1 O4 2.33(2) . ?
U1 O4 2.33(2) 27_556 ?
U1 O2 2.35(2) . ?
U1 O2 2.35(2) 27_556 ?
U1 Li2 3.73(2) . ?
U1 Li2 3.73(2) 5 ?
U1 Cs1 3.954(3) . ?
U1 Cs1 3.954(3) 27_556 ?
O1 Li2 2.212(16) 5 ?
O2 O4 1.54(4) . ?
O3 O3 1.47(3) 27_556 ?
U2 O5 1.83(3) 25_656 ?
U2 O5 1.83(3) . ?
U2 O6 2.07(8) . ?
U2 O6 2.07(8) 25_656 ?
U2 O6 2.07(8) 37_556 ?
U2 O6 2.07(8) 13_655 ?
U2 O7 2.32(12) 2_556 ?
U2 O7 2.32(12) 25_656 ?
U2 O7 2.32(12) . ?
U2 O7 2.32(12) 26_655 ?
O5 Li1 1.99(8) . ?
O6 O7 1.69(6) . ?
O6 O7 1.69(6) 26_655 ?
O6 Li2 1.96(10) 13_655 ?
O7 O6 1.69(6) 13_655 ?
O7 Cs1 2.50(6) 30_655 ?
O7 Cs1 2.50(6) 5_655 ?
Cs1 OW2 2.24(2) . ?
Cs1 O7 2.50(6) 30_565 ?
Cs1 Li2 3.65(3) 5 ?
Cs1 Li2 3.65(3) 9 ?
Cs1 U1 3.954(3) 9 ?
Li1 OW3 1.96(7) 31_656 ?
Li1 OW3 1.96(7) 6_556 ?
Li1 OW3 1.96(7) 5_655 ?
Li1 OW3 1.96(7) 32 ?
Li1 OW2 2.107(17) 31_656 ?
Li1 OW2 2.107(17) 6_556 ?
Li1 OW2 2.107(17) 32 ?
Li1 OW2 2.107(17) 5_655 ?
Li2 OW1 1.96(4) 2_556 ?
Li2 OW1 1.96(4) . ?
Li2 O6 1.96(10) 37_556 ?
Li2 O1 2.211(16) 6_556 ?
Li2 O1 2.211(16) 29_556 ?
Li2 Cs1 3.65(3) 6_556 ?
Li2 Cs1 3.65(3) 29_556 ?
Li2 Cs1 3.65(3) 7 ?
Li2 Cs1 3.65(3) 32 ?
Li2 U1 3.73(2) 2_556 ?
OW2 OW3 1.39(6) . ?
OW2 Li1 2.107(17) 29_566 ?
OW3 Li1 1.96(7) 29_566 ?
Li3 Li3 3.35(16) 28 ?
Li3 Li3 3.36(16) 26 ?
OW5 OW6 0.81(11) . ?
OW5 OW5 1.6(2) 25_556 ?
OW6 OW5 0.81(11) 25_556 ?
